data_4084080
loop_
_publ_author_name
'Barlow, Stephen'
'Cowley, Andrew'
'Green, Jennifer C.'
'Brunker, Tim J.'
'Hascall, Tony'

_publ_section_title
;
 The Ruthenocenylmethylium Cation:&#x00A0; Isolation and Structures
 of\h5-Cyclopentadienyl-\h6-fulvene-ruthenium(II) Salts
;
_journal_issue 25
_journal_name_full Organometallics
_journal_page_first 5351
_journal_paper_doi 10.1021/om010667+
_journal_volume 20
_journal_year 2001
_chemical_compound_source
;
?
;
_chemical_formula_moiety ' C43 H24 B1 F24 Ru1 '
_chemical_formula_sum 'C43 H24 B F24 Ru'
_chemical_formula_weight 1108.5
_chemical_melting_point ?
_chemical_name_systematic
;                                                                              
ruthenocenylmethylium 
tetra(3,5-bis(trifluoromethyl)phenyl)borate                                                                              
;
_space_group_IT_number 5
_symmetry_cell_setting monoclinic
_symmetry_space_group_name_Hall 'C 2y'
_symmetry_space_group_name_H-M 'C 1 2 1'
_atom_sites_solution_hydrogens difmap
_atom_sites_solution_primary direct
_audit_creation_date 00-19-09
_audit_creation_method CRYSTALS_ver_12-03-99
_cell_angle_alpha 90
_cell_angle_beta 97.974(4)
_cell_angle_gamma 90
_cell_formula_units_Z 2
_cell_length_a 15.703(1)
_cell_length_b 12.742(1)
_cell_length_c 10.787(1)
_cell_measurement_reflns_used 6875
_cell_measurement_temperature 150
_cell_measurement_theta_max 27
_cell_measurement_theta_min 0
_cell_volume 2137.5(3)
_computing_cell_refinement
;                                                                              
DIP2000 software 'DENZO' (Otwinowski & Minor, 1996)                            
;
_computing_data_collection
;                                                                              
DIP2000 software 'Xpress' (MAC Science, 1989)                                  
;
_computing_data_reduction
;                                                                              
DIP2000 software 'DENZO' (Otwinowski & Minor, 1996)                            
;
_computing_publication_material
;                                                                              
CRYSTALS Issue 10 (Watkin, Prout, Carruthers & Betteridge, 1996)               
;
_computing_structure_refinement
;                                                                              
CRYSTALS Issue 10 (Watkin, Prout, Carruthers & Betteridge, 1996)               
;
_computing_structure_solution 'SIR92 (Giacovazzo et al, 1992)'
_diffrn_ambient_temperature 150
_diffrn_measured_fraction_theta_max 0.955
_diffrn_measurement_device_type
;                                                                              
Enraf-nonius DIP2000                                                           
;
_diffrn_measurement_method \w
_diffrn_radiation_monochromator graphite
_diffrn_radiation_type 'Mo K\a'
_diffrn_radiation_wavelength 0.71069
_diffrn_reflns_av_R_equivalents 0.028
_diffrn_reflns_number 6875
_diffrn_reflns_theta_max 26.57
_diffrn_reflns_theta_min 0.00
_exptl_absorpt_coefficient_mu 0.50
_exptl_absorpt_correction_T_max 0.90
_exptl_absorpt_correction_T_min 0.67
_exptl_absorpt_correction_type multi-scan
_exptl_crystal_colour ' pale green '
_exptl_crystal_density_diffrn 1.72
_exptl_crystal_density_meas ?
_exptl_crystal_description ' prism '
_exptl_crystal_F_000 1091.89
_exptl_crystal_size_max 0.80
_exptl_crystal_size_mid 0.20
_exptl_crystal_size_min 0.20
_refine_diff_density_max 1.48
_refine_diff_density_min -0.70
_refine_ls_abs_structure_details 'Flack, 2025 Friedel-pairs'
_refine_ls_abs_structure_Flack 0.0(1)
_refine_ls_extinction_method None
_refine_ls_goodness_of_fit_ref 1.0545
_refine_ls_hydrogen_treatment refxyz
_refine_ls_matrix_type full
_refine_ls_number_parameters 339
_refine_ls_number_reflns 4122
_refine_ls_R_factor_gt 0.0328
_refine_ls_shift/su_max 0.025073
_refine_ls_structure_factor_coef F
_refine_ls_weighting_details
;
Chebychev polynomial with 3 parameters, Carruthers & Watkin , 1979,
  2.29    -.131     1.70   
;
_refine_ls_weighting_scheme calc
_refine_ls_wR_factor_ref 0.0398
_reflns_limit_h_max 19
_reflns_limit_h_min -19
_reflns_limit_k_max 15
_reflns_limit_k_min -15
_reflns_limit_l_max 12
_reflns_limit_l_min 0
_reflns_number_gt 4122
_reflns_number_total 4149
_reflns_threshold_expression >3.00\s(I)
_cod_data_source_file om010667%2B.cif
_cod_data_source_block 1b
_cod_depositor_comments
;
The following automatic conversions were performed:

'_chemical_melting_point' value 'not measured' was changed to '?' -
the value is undefined or not given.

'_symmetry_cell_setting' value
'Monoclinic ' changed to 'monoclinic' according to
/usr/data/users/saulius/automatic-downloads/retrospective/ACS/lib/dictionaries/cif_core.dic
dictionary named 'cif_core.dic' version 2.4.2 from 2011-04-26.

Automatic conversion script
Id: cif_fix_values 2281 2013-09-26 08:29:07Z andrius 

The following automatic conversions were performed:

'_exptl_crystal_density_meas' value 'not measured' was changed to '?'
- the value is perceived as not measured.

Automatic conversion script
Id: cif_fix_values 3008 2015-01-20 13:52:24Z robertas 
;
_cod_original_cell_volume 2137.5
_cod_original_sg_symbol_H-M 'C 1 2 1 '
_cod_original_formula_sum ' C43 H24 B1 F24 Ru1 '
_cod_database_code 4084080

loop_
_symmetry_equiv_pos_as_xyz
x,y,z
x+1/2,y+1/2,z
-x,y,-z
-x+1/2,y+1/2,-z

loop_
_atom_site_label
_atom_site_fract_x
_atom_site_fract_y
_atom_site_fract_z
_atom_site_U_iso_or_equiv
_atom_site_occupancy
_atom_site_adp_type
Ru1 0.5000 0.50584(5) 0.0000 0.0256 1.0000 Uani
F1 0.77349(15) 0.1757(2) 0.8269(2) 0.0592 1.0000 Uani
F2 0.7826(2) 0.3295(3) 0.9045(3) 0.0956 1.0000 Uani
F3 0.86386(14) 0.2841(2) 0.7741(4) 0.0812 1.0000 Uani
F4 0.7207(4) 0.6263(3) 0.5828(4) 0.1446 1.0000 Uani
F5 0.6153(4) 0.6021(3) 0.4474(5) 0.1570 1.0000 Uani
F6 0.7329(5) 0.5542(5) 0.4110(7) 0.1978 1.0000 Uani
F7 0.61143(19) 0.1967(3) 0.0093(3) 0.0964 1.0000 Uani
F8 0.6965(3) 0.0792(3) 0.0688(5) 0.1221 1.0000 Uani
F9 0.7081(3) 0.2210(5) 0.1588(4) 0.1425 1.0000 Uani
F10 0.35192(17) -0.0805(3) 0.2034(4) 0.0957 1.0000 Uani
F11 0.45002(19) -0.1499(2) 0.1138(3) 0.0625 1.0000 Uani
F12 0.4511(2) -0.1736(2) 0.3072(3) 0.0809 1.0000 Uani
C1 0.5263(3) 0.4801(3) 0.1933(4) 0.0528 1.0000 Uani
C2 0.4563(4) 0.4135(3) 0.1475(4) 0.0522 1.0000 Uani
C3 0.3881(3) 0.4778(3) 0.0966(5) 0.0608 1.0000 Uani
C4 0.4132(3) 0.5853(3) 0.1138(5) 0.0517 1.0000 Uani
C5 0.4969(3) 0.5869(4) 0.1756(4) 0.0534 1.0000 Uani
C6 0.6044(6) 0.4611(7) 0.1671(8) 0.0560 0.5000 Uani
C7 0.58421(17) 0.2931(2) 0.5541(3) 0.0270 1.0000 Uani
C8 0.64696(17) 0.2571(2) 0.6502(3) 0.0287 1.0000 Uani
C9 0.71887(18) 0.3167(2) 0.6954(3) 0.0314 1.0000 Uani
C10 0.7309(2) 0.4148(3) 0.6489(3) 0.0438 1.0000 Uani
C11 0.6702(3) 0.4535(3) 0.5549(4) 0.0487 1.0000 Uani
C12 0.5982(2) 0.3928(3) 0.5092(3) 0.0389 1.0000 Uani
C13 0.52223(16) 0.1471(2) 0.3839(3) 0.0249 1.0000 Uani
C14 0.47710(18) 0.0533(2) 0.3525(3) 0.0289 1.0000 Uani
C15 0.48812(17) -0.0047(4) 0.2465(3) 0.0317 1.0000 Uani
C16 0.54630(19) 0.0262(2) 0.1683(3) 0.0334 1.0000 Uani
C17 0.59202(18) 0.1180(2) 0.1976(3) 0.0316 1.0000 Uani
C18 0.58029(17) 0.1773(2) 0.3034(3) 0.0270 1.0000 Uani
C19 0.7828(2) 0.2767(3) 0.8006(4) 0.0403 1.0000 Uani
C20 0.6806(5) 0.5618(5) 0.5036(6) 0.1023 1.0000 Uani
C21 0.4355(2) -0.1019(3) 0.2180(4) 0.0438 1.0000 Uani
C22 0.6521(2) 0.1560(3) 0.1107(3) 0.0419 1.0000 Uani
B1 0.5000 0.2206(3) 0.5000 0.0241 1.0000 Uani
H11 0.5828(8) 0.4591(7) 0.214(4) 0.070(6) 1.0000 Uiso
H21 0.459(1) 0.3414(9) 0.138(3) 0.070(6) 1.0000 Uiso
H31 0.3364(15) 0.4546(7) 0.054(4) 0.070(6) 1.0000 Uiso
H41 0.3829(12) 0.6426(8) 0.079(3) 0.070(6) 1.0000 Uiso
H51 0.5310(9) 0.6457(8) 0.189(4) 0.070(6) 1.0000 Uiso
H61 0.6533(15) 0.516(2) 0.177(6) 0.070(6) 0.5000 Uiso
H62 0.626(3) 0.3873(18) 0.147(11) 0.070(6) 0.5000 Uiso
H81 0.6397 0.1863 0.6874 0.0345 1.0000 Uiso
H101 0.7824 0.4576 0.6823 0.0521 1.0000 Uiso
H121 0.5552 0.4226 0.4414 0.0455 1.0000 Uiso
H141 0.4357 0.0274 0.4081 0.0342 1.0000 Uiso
H161 0.5551 -0.0164 0.0932 0.0391 1.0000 Uiso
H181 0.6145 0.2430 0.3218 0.0318 1.0000 Uiso

loop_
_atom_site_aniso_label
_atom_site_aniso_U_11
_atom_site_aniso_U_22
_atom_site_aniso_U_33
_atom_site_aniso_U_23
_atom_site_aniso_U_13
_atom_site_aniso_U_12
Ru1 0.02955(14) 0.01922(12) 0.02865(16) 0.0000 0.00599(9) 0.0000
F1 0.0466(12) 0.0568(13) 0.0663(16) 0.0120(11) -0.0206(11) -0.007(1)
F2 0.088(2) 0.121(3) 0.0618(19) -0.0472(19) -0.0482(17) 0.060(2)
F3 0.024(1) 0.0767(19) 0.141(3) 0.0252(18) 0.0035(13) 0.007(1)
F4 0.212(5) 0.072(2) 0.114(3) 0.036(2) -0.104(4) -0.083(3)
F5 0.209(6) 0.067(2) 0.156(4) 0.066(3) -0.114(4) -0.076(3)
F6 0.258(8) 0.161(5) 0.193(7) 0.083(5) 0.096(6) -0.067(5)
F7 0.0594(17) 0.159(4) 0.072(2) 0.071(2) 0.0147(14) 0.0119(18)
F8 0.137(3) 0.091(2) 0.166(4) 0.046(3) 0.119(3) 0.052(2)
F9 0.139(4) 0.235(6) 0.066(3) -0.050(3) 0.058(2) -0.135(4)
F10 0.0388(13) 0.076(2) 0.171(4) -0.057(2) 0.0091(17) -0.0198(12)
F11 0.0847(17) 0.0493(13) 0.0524(15) -0.0241(11) 0.0053(12) -0.0176(12)
F12 0.139(3) 0.0465(14) 0.0546(17) -0.0011(11) 0.0042(16) -0.0385(16)
C1 0.073(2) 0.058(3) 0.0257(19) 0.0024(14) 0.0005(15) -0.0051(18)
C2 0.079(4) 0.040(2) 0.044(3) 0.0021(17) 0.030(2) -0.012(2)
C3 0.0460(19) 0.058(3) 0.086(3) -0.020(2) 0.037(2) -0.0221(17)
C4 0.046(2) 0.047(2) 0.068(3) -0.021(2) 0.028(2) -0.0052(18)
C5 0.071(3) 0.051(3) 0.039(2) -0.0239(19) 0.013(2) -0.020(2)
C6 0.068(5) 0.055(4) 0.039(5) -0.001(3) -0.011(4) 0.013(4)
C7 0.0296(13) 0.0290(13) 0.0222(14) -0.004(1) 0.003(1) -0.003(1)
C8 0.0226(12) 0.0306(13) 0.0331(16) -0.0069(11) 0.004(1) 0.001(1)
C9 0.0244(13) 0.0404(15) 0.0290(16) -0.0066(12) 0.0020(11) 0.0009(11)
C10 0.0452(18) 0.057(2) 0.0282(18) -0.0065(14) 0.0003(13) -0.0243(15)
C11 0.065(2) 0.044(2) 0.032(2) 0.0047(15) -0.0110(17) -0.0274(19)
C12 0.0498(19) 0.0362(16) 0.0276(17) 0.0020(13) -0.0053(13) -0.0191(14)
C13 0.0221(11) 0.0241(12) 0.0266(14) 0.0005(9) -0.003(1) 0.0029(9)
C14 0.0280(13) 0.0277(12) 0.0298(16) -0.0021(11) -0.001(1) 0.001(1)
C15 0.0325(11) 0.0271(19) 0.0325(13) -0.0036(15) -0.0065(9) 0.0041(14)
C16 0.0366(13) 0.034(2) 0.0267(14) -0.005(1) -0.004(1) 0.0087(11)
C17 0.0274(13) 0.0406(15) 0.0259(15) 0.0022(11) 0.000(1) 0.0079(11)
C18 0.0243(12) 0.0295(13) 0.0258(14) 0.002(1) -0.002(1) 0.004(1)
C19 0.0181(13) 0.0445(17) 0.054(2) -0.0103(15) -0.0099(13) 0.0058(12)
C20 0.140(6) 0.093(4) 0.056(3) 0.040(3) -0.050(4) -0.083(4)
C21 0.0468(18) 0.0378(16) 0.046(2) -0.0137(14) 0.0023(15) -0.0056(14)
C22 0.0401(17) 0.0517(19) 0.0337(18) 0.0019(14) 0.0039(13) 0.0071(14)
B1 0.0241(18) 0.0242(19) 0.023(2) 0.0000 -0.0007(14) 0.0000

loop_
_atom_type_symbol
_atom_type_scat_dispersion_real
_atom_type_scat_dispersion_imag
_atom_type_scat_Cromer_Mann_a1
_atom_type_scat_Cromer_Mann_b1
_atom_type_scat_Cromer_Mann_a2
_atom_type_scat_Cromer_Mann_b2
_atom_type_scat_Cromer_Mann_a3
_atom_type_scat_Cromer_Mann_b3
_atom_type_scat_Cromer_Mann_a4
_atom_type_scat_Cromer_Mann_b4
_atom_type_scat_Cromer_Mann_c
_atom_type_scat_source
'C   ' 0.0020 0.0020 2.3100 20.8439 1.0200 10.2075 1.5886 0.5687 0.8650 51.6512 0.2156 International_Tables_Vol_IV_Table_2.2B
'H   ' 0.0000 0.0000 0.4930 10.5109 0.3229 26.1257 0.1402 3.1424 0.0408 57.7997 0.0030 International_Tables_Vol_IV_Table_2.2B
'B   ' 0.0000 0.0010 2.0545 23.2185 1.3326 1.0210 1.0979 60.3498 0.7068 0.1403 -0.1932 International_Tables_Vol_IV_Table_2.2B
'F   ' 0.0140 0.0100 3.5392 10.2825 2.6412 4.2944 1.5170 0.2615 1.0243 26.1476 0.2776 International_Tables_Vol_IV_Table_2.2B
'Ru  ' -1.4200 0.8360 19.2674 0.8085 12.9182 8.4347 4.8634 24.7997 1.5676 94.2928 5.3787 International_Tables_Vol_IV_Table_2.2B

loop_
_geom_angle_atom_site_label_1
_geom_angle_site_symmetry_1
_geom_angle_atom_site_label_2
_geom_angle_atom_site_label_3
_geom_angle_site_symmetry_3
_geom_angle
_geom_angle_publ_flag
C1 . Ru1 C1 3_655 162.0(2) yes
C1 . Ru1 C2 . 38.93(18) yes
C1 3_655 Ru1 C2 . 127.40(17) yes
C1 . Ru1 C2 3_655 127.40(17) yes
C1 3_655 Ru1 C2 3_655 38.93(18) yes
C2 . Ru1 C2 3_655 114.2(2) yes
C1 . Ru1 C3 . 63.99(19) yes
C1 3_655 Ru1 C3 . 112.79(18) yes
C2 . Ru1 C3 . 37.4(2) yes
C2 3_655 Ru1 C3 . 128.10(18) yes
C1 . Ru1 C3 3_655 112.79(18) yes
C1 3_655 Ru1 C3 3_655 63.99(19) yes
C2 . Ru1 C3 3_655 128.10(18) yes
C2 3_655 Ru1 C3 3_655 37.4(2) yes
C3 . Ru1 C3 3_655 161.2(2) yes
C1 . Ru1 C4 . 64.46(18) yes
C1 3_655 Ru1 C4 . 125.12(18) yes
C2 . Ru1 C4 . 63.68(17) yes
C2 3_655 Ru1 C4 . 160.51(16) yes
C3 . Ru1 C4 . 37.98(18) yes
C1 . Ru1 C4 3_655 125.12(18) yes
C1 3_655 Ru1 C4 3_655 64.46(18) yes
C2 . Ru1 C4 3_655 160.51(16) yes
C2 3_655 Ru1 C4 3_655 63.68(17) yes
C3 . Ru1 C4 3_655 159.73(15) yes
C1 . Ru1 C5 . 39.5(2) yes
C1 3_655 Ru1 C5 . 157.07(17) yes
C2 . Ru1 C5 . 64.43(16) yes
C2 3_655 Ru1 C5 . 161.87(17) yes
C3 . Ru1 C5 . 62.93(16) yes
C1 . Ru1 C5 3_655 157.07(17) yes
C1 3_655 Ru1 C5 3_655 39.5(2) yes
C2 . Ru1 C5 3_655 161.87(17) yes
C2 3_655 Ru1 C5 3_655 64.43(16) yes
C3 . Ru1 C5 3_655 127.64(19) yes
C1 . Ru1 C6 . 34.1(3) yes
C1 3_655 Ru1 C6 . 138.7(3) yes
C2 . Ru1 C6 . 63.9(3) yes
C2 3_655 Ru1 C6 . 100.0(3) yes
C3 . Ru1 C6 . 96.7(3) yes
C1 . Ru1 C6 3_655 138.7(3) yes
C1 3_655 Ru1 C6 3_655 34.1(3) yes
C2 . Ru1 C6 3_655 100.0(3) yes
C2 3_655 Ru1 C6 3_655 63.9(3) yes
C3 . Ru1 C6 3_655 78.7(3) yes
C3 3_655 Ru1 C4 . 159.73(15) yes
C3 3_655 Ru1 C4 3_655 37.98(18) yes
C4 . Ru1 C4 3_655 125.3(2) yes
C3 3_655 Ru1 C5 . 127.64(19) yes
C4 . Ru1 C5 . 37.06(18) yes
C4 3_655 Ru1 C5 . 111.06(17) yes
C3 3_655 Ru1 C5 3_655 62.93(16) yes
C4 . Ru1 C5 3_655 111.06(17) yes
C4 3_655 Ru1 C5 3_655 37.06(18) yes
C5 . Ru1 C5 3_655 123.0(3) yes
C3 3_655 Ru1 C6 . 78.7(3) yes
C4 . Ru1 C6 . 96.0(3) yes
C4 3_655 Ru1 C6 . 96.9(3) yes
C5 . Ru1 C6 . 62.6(3) yes
C5 3_655 Ru1 C6 . 134.0(3) yes
C3 3_655 Ru1 C6 3_655 96.7(3) yes
C4 . Ru1 C6 3_655 96.9(3) yes
C4 3_655 Ru1 C6 3_655 96.0(3) yes
C5 . Ru1 C6 3_655 134.0(3) yes
C5 3_655 Ru1 C6 3_655 62.6(3) yes
C6 . Ru1 C6 3_655 151.7(4) yes
Ru1 . C1 C2 . 73.2(3) yes
Ru1 . C1 C5 . 72.8(2) yes
C2 . C1 C5 . 107.5(4) yes
Ru1 . C1 C6 . 82.9(4) yes
C2 . C1 C6 . 120.9(5) yes
C5 . C1 C6 . 115.8(5) yes
Ru1 . C1 H11 . 109.7(25) no
C2 . C1 H11 . 125.6(5) no
C5 . C1 H11 . 125.7(5) no
C6 . C1 H11 . 26.9(25) no
Ru1 . C2 C1 . 67.8(2) yes
Ru1 . C2 C3 . 72.4(3) yes
C1 . C2 C3 . 107.5(3) yes
Ru1 . C2 H21 . 115.7(23) no
C1 . C2 H21 . 125.7(4) no
C3 . C2 H21 . 125.7(4) no
Ru1 . C3 C2 . 70.2(2) yes
Ru1 . C3 C4 . 71.4(2) yes
C2 . C3 C4 . 109.1(3) yes
Ru1 . C3 H31 . 121.7(34) no
C2 . C3 H31 . 125.4(4) no
C4 . C3 H31 . 125.4(4) no
Ru1 . C4 C3 . 70.7(2) yes
Ru1 . C4 C5 . 70.0(2) yes
C3 . C4 C5 . 107.6(4) yes
Ru1 . C4 H41 . 117.4(24) no
C3 . C4 H41 . 126.0(4) no
C5 . C4 H41 . 125.7(4) no
Ru1 . C5 C1 . 67.6(2) yes
Ru1 . C5 C4 . 73.0(2) yes
C1 . C5 C4 . 108.2(4) yes
Ru1 . C5 H51 . 116.3(25) no
C1 . C5 H51 . 125.4(4) no
C4 . C5 H51 . 125.4(4) no
Ru1 . C6 C1 . 63.0(4) yes
Ru1 . C6 H11 . 103.0(19) no
C1 . C6 H11 . 40.2(18) no
Ru1 . C6 H61 . 110.5(36) no
C1 . C6 H61 . 123.6(5) no
H11 . C6 H61 . 113.9(29) no
Ru1 . C6 H62 . 106.2(60) no
C1 . C6 H62 . 123.7(5) no
H11 . C6 H62 . 110.5(45) no
H61 . C6 H62 . 112.1(13) no
C8 . C7 C12 . 115.3(3) yes
C8 . C7 B1 . 121.6(2) yes
C12 . C7 B1 . 123.1(3) yes
C7 . C8 C9 . 122.1(3) yes
C7 . C8 H81 . 118.9(3) no
C9 . C8 H81 . 118.9(3) no
C8 . C9 C10 . 121.1(3) yes
C8 . C9 C19 . 120.4(3) yes
C10 . C9 C19 . 118.5(3) yes
C9 . C10 C11 . 118.5(3) yes
C9 . C10 H101 . 120.7(4) no
C11 . C10 H101 . 120.7(4) no
C10 . C11 C12 . 120.1(3) yes
C10 . C11 C20 . 119.9(4) yes
C12 . C11 C20 . 120.0(4) yes
C7 . C12 C11 . 122.8(3) yes
C7 . C12 H121 . 118.6(3) no
C11 . C12 H121 . 118.6(3) no
C14 . C13 C18 . 115.7(3) yes
C14 . C13 B1 . 121.1(2) yes
C18 . C13 B1 . 123.0(2) yes
C13 . C14 C15 . 122.2(3) yes
C13 . C14 H141 . 118.9(3) no
C15 . C14 H141 . 118.9(3) no
C14 . C15 C16 . 121.2(3) yes
C14 . C15 C21 . 118.7(3) yes
C16 . C15 C21 . 120.1(3) yes
C15 . C16 C17 . 117.7(3) yes
C15 . C16 H161 . 121.1(3) no
C17 . C16 H161 . 121.1(3) no
C16 . C17 C18 . 121.2(3) yes
C16 . C17 C22 . 118.7(3) yes
C18 . C17 C22 . 120.0(3) yes
C13 . C18 C17 . 121.9(3) yes
C13 . C18 H181 . 119.0(3) no
C17 . C18 H181 . 119.0(3) no
F1 . C19 F2 . 107.6(4) yes
F1 . C19 F3 . 104.4(3) yes
F2 . C19 F3 . 105.1(3) yes
F1 . C19 C9 . 114.2(3) yes
F2 . C19 C9 . 113.1(3) yes
F3 . C19 C9 . 111.7(4) yes
F4 . C20 F5 . 111.0(8) yes
F4 . C20 F6 . 103.8(6) yes
F5 . C20 F6 . 102.2(6) yes
F4 . C20 C11 . 114.2(4) yes
F5 . C20 C11 . 116.1(5) yes
F6 . C20 C11 . 107.9(7) yes
F10 . C21 F11 . 106.1(3) yes
F10 . C21 F12 . 108.0(4) yes
F11 . C21 F12 . 105.1(3) yes
F10 . C21 C15 . 111.3(3) yes
F11 . C21 C15 . 113.6(3) yes
F12 . C21 C15 . 112.3(3) yes
F7 . C22 F8 . 103.3(4) yes
F7 . C22 F9 . 108.5(4) yes
F8 . C22 F9 . 104.8(5) yes
F7 . C22 C17 . 112.2(3) yes
F8 . C22 C17 . 112.5(3) yes
F9 . C22 C17 . 114.6(3) yes
C7 . B1 C7 3_656 112.0(3) yes
C7 . B1 C13 . 110.14(13) yes
C7 3_656 B1 C13 . 107.11(13) yes
C7 . B1 C13 3_656 107.11(13) yes
C7 3_656 B1 C13 3_656 110.14(13) yes
C13 . B1 C13 3_656 110.4(3) yes
C1 . H11 C6 . 112.8(41) no

loop_
_geom_bond_atom_site_label_1
_geom_bond_atom_site_label_2
_geom_bond_site_symmetry_2
_geom_bond_distance
_geom_bond_publ_flag
Ru1 C1 . 2.094(4) yes
Ru1 C1 3_655 2.094(4) yes
Ru1 C2 . 2.166(4) yes
Ru1 C2 3_655 2.166(4) yes
Ru1 C3 . 2.194(4) yes
Ru1 C3 3_655 2.194(4) yes
Ru1 C4 . 2.203(4) yes
Ru1 C4 3_655 2.203(4) yes
Ru1 C5 . 2.164(4) yes
Ru1 C5 3_655 2.164(4) yes
Ru1 C6 . 2.333(8) yes
Ru1 C6 3_655 2.333(8) yes
F1 C19 . 1.330(5) yes
F2 C19 . 1.308(5) yes
F3 C19 . 1.346(4) yes
F4 C20 . 1.286(6) yes
F5 C20 . 1.229(9) yes
F6 C20 . 1.381(12) yes
F7 C22 . 1.296(5) yes
F8 C22 . 1.318(5) yes
F9 C22 . 1.265(5) yes
F10 C21 . 1.328(5) yes
F11 C21 . 1.327(5) yes
F12 C21 . 1.326(5) yes
C1 C2 . 1.421(6) yes
C1 C5 . 1.442(7) yes
C1 C6 . 1.319(11) yes
C1 H11 . 0.92(1) no
C2 C3 . 1.399(7) yes
C2 H21 . 0.93(1) no
C3 C4 . 1.430(6) yes
C3 H31 . 0.92(1) no
C4 C5 . 1.388(7) yes
C4 H41 . 0.92(1) no
C5 H51 . 0.92(1) no
C6 H11 . 0.65(4) no
C6 H61 . 1.03(1) no
C6 H62 . 1.03(1) no
C7 C8 . 1.405(4) yes
C7 C12 . 1.388(4) yes
C7 B1 . 1.652(3) yes
C8 C9 . 1.392(4) yes
C8 H81 . 1.000(3) no
C9 C10 . 1.369(5) yes
C9 C19 . 1.497(4) yes
C10 C11 . 1.382(6) yes
C10 H101 . 1.000(3) no
C11 C12 . 1.401(5) yes
C11 C20 . 1.504(6) yes
C12 H121 . 1.000(4) no
C13 C14 . 1.407(4) yes
C13 C18 . 1.397(4) yes
C13 B1 . 1.639(4) yes
C14 C15 . 1.392(5) yes
C14 H141 . 1.000(3) no
C15 C16 . 1.384(5) yes
C15 C21 . 1.497(5) yes
C16 C17 . 1.387(4) yes
C16 H161 . 1.000(3) no
C17 C18 . 1.401(4) yes
C17 C22 . 1.500(5) yes
C18 H181 . 1.000(3) no
